data_1511618
loop_
_publ_author_name
'Woerle, M.'
'von Schnering, H.G.'
'Mair, G.'
'Nesper, R.'

_publ_section_title
;
 Dilithium hexaboride, Li2 B6
;
_journal_name_full 'Zeitschrift fuer Anorganische und Allgemeine Chemie'
_journal_page_first 1207
_journal_page_last 1211
_journal_paper_doi 10.1002/(SICI)1521-3749(199907)625:7<1207::AID-ZAAC1207>3.0.CO;2-9
_journal_volume 625
_journal_year 1999
_chemical_formula_sum 'B6 Li2'
_chemical_name_systematic 'Li2 B6'
_space_group_IT_number 127
_symmetry_space_group_name_Hall '-P 4 2ab'
_symmetry_space_group_name_H-M 'P 4/m b m'
_cell_angle_alpha 90
_cell_angle_beta 90
_cell_angle_gamma 90
_cell_formula_units_Z 2
_cell_length_a 5.975
_cell_length_b 5.975
_cell_length_c 4.189
_cell_volume 149.550
_citation_journal_id_ASTM ZAACAB
_cod_data_source_file boron4-x_270.cif
_cod_data_source_block B6Li2
_cod_original_cell_volume 149.5499
_cod_database_code 1511618

loop_
_symmetry_equiv_pos_as_xyz
x,y,z
-y,x,z
-x,-y,z
y,-x,z
x+1/2,-y+1/2,-z
y+1/2,x+1/2,-z
-x+1/2,y+1/2,-z
-y+1/2,-x+1/2,-z
-x,-y,-z
y,-x,-z
x,y,-z
-y,x,-z
-x-1/2,y-1/2,z
-y-1/2,-x-1/2,z
x-1/2,-y-1/2,z
y-1/2,x-1/2,z

loop_
_atom_site_label
_atom_site_type_symbol
_atom_site_fract_x
_atom_site_fract_y
_atom_site_fract_z
_atom_site_occupancy
_atom_site_U_iso_or_equiv
B2 B 0.13764 0.15876 0 1 0.0
Li2 Li 0 0.5 0.147 0.198 0.0
Li1 Li 0.1787 0.6787 0.5 0.802 0.0
B1 B 0 0 0.2948 1 0.0
